data_8102961
loop_
_publ_author_name
'Smetana, V.'
'Babizhetskyy, V.'
'Hoch, C.'
'Simon, A.'

_publ_section_title
;
Refinement of the crystal structure of barium tetralithium, BaLi~4~
;
_journal_issue 4
_journal_name_full 'Zeitschrift f\"ur Kristallographie - New Crystal Structures'
_journal_page_first 434
_journal_page_last 434
_journal_volume 221
_journal_year 2006
_chemical_formula_sum 'Ba Li4'
_chemical_formula_weight 165.10
_chemical_name_systematic
;
 barium tetralithium
;
_space_group_IT_number 194
_symmetry_cell_setting hexagonal
_symmetry_space_group_name_Hall '-P 6c 2c'
_symmetry_space_group_name_H-M 'P 63/m m c'
_atom_sites_solution_hydrogens geom
_atom_sites_solution_primary direct
_atom_sites_solution_secondary difmap
_audit_creation_method SHELXL-97
_cell_angle_alpha 90.00
_cell_angle_beta 90.00
_cell_angle_gamma 120.00
_cell_formula_units_Z 6
_cell_length_a 10.936(1)
_cell_length_b 10.936(1)
_cell_length_c 8.943(2)
_cell_measurement_reflns_used 15702
_cell_measurement_temperature 293(2)
_cell_measurement_theta_max 32.03
_cell_measurement_theta_min 2.15
_cell_volume 926.3(2)
_computing_cell_refinement 'IPDS package v.1.29 (Stoe, Darmstadt, 2005)'
_computing_data_collection 'IPDS package v.1.29 (Stoe, Darmstadt, 2005)'
_computing_data_reduction 'IPDS package v.1.29 (Stoe, Darmstadt, 2005)'
_computing_molecular_graphics 'DIAMOND 3.1b'
_computing_structure_refinement 'SHELXL-97 (Sheldrick, 1997)'
_computing_structure_solution 'SHELXS-97 (Sheldrick, 1997)'
_diffrn_ambient_temperature 293(2)
_diffrn_measured_fraction_theta_full 0.995
_diffrn_measured_fraction_theta_max 0.995
_diffrn_measurement_device_type 'Stoe IPDS II'
_diffrn_measurement_method omega
_diffrn_radiation_monochromator graphite
_diffrn_radiation_source 'fine-focus sealed tube'
_diffrn_radiation_type MoK\a
_diffrn_radiation_wavelength 0.71073
_diffrn_reflns_av_R_equivalents 0.0649
_diffrn_reflns_av_sigmaI/netI 0.0200
_diffrn_reflns_limit_h_max 15
_diffrn_reflns_limit_h_min -15
_diffrn_reflns_limit_k_max 14
_diffrn_reflns_limit_k_min -16
_diffrn_reflns_limit_l_max 13
_diffrn_reflns_limit_l_min -13
_diffrn_reflns_number 10729
_diffrn_reflns_theta_full 31.94
_diffrn_reflns_theta_max 31.94
_diffrn_reflns_theta_min 2.15
_exptl_absorpt_coefficient_mu 9.385
_exptl_absorpt_correction_T_max 0.362
_exptl_absorpt_correction_T_min 0.254
_exptl_absorpt_correction_type numerical
_exptl_crystal_colour 'grey metallic'
_exptl_crystal_density_diffrn 2.664
_exptl_crystal_density_method 'not measured'
_exptl_crystal_description 'xenomorphic fragment'
_exptl_crystal_F_000 612
_exptl_crystal_size_max 0.164
_exptl_crystal_size_mid 0.116
_exptl_crystal_size_min 0.087
_refine_diff_density_max 0.684
_refine_diff_density_min -0.867
_refine_diff_density_rms 0.124
_refine_ls_extinction_coef 0.0068(6)
_refine_ls_extinction_expression Fc^*^=kFc[1+0.001xFc^2^\l^3^/sin(2\q)]^-1/4^
_refine_ls_extinction_method SHELXL
_refine_ls_goodness_of_fit_ref 1.099
_refine_ls_hydrogen_treatment mixed
_refine_ls_matrix_type full
_refine_ls_number_parameters 21
_refine_ls_number_reflns 641
_refine_ls_number_restraints 0
_refine_ls_restrained_S_all 1.099
_refine_ls_R_factor_all 0.0328
_refine_ls_R_factor_gt 0.0293
_refine_ls_shift/su_max 0.001
_refine_ls_shift/su_mean 0.000
_refine_ls_structure_factor_coef Fsqd
_refine_ls_weighting_details 'calc w=1/[\s^2^(Fo^2^)+(0.0229P)^2^+2.5092P] where P=(Fo^2^+2Fc^2^)/3'
_refine_ls_weighting_scheme calc
_refine_ls_wR_factor_gt 0.0665
_refine_ls_wR_factor_ref 0.0679
_reflns_number_gt 592
_reflns_number_total 641
_reflns_threshold_expression >2sigma(I)
_cod_data_source_file 409902.cff
_cod_data_source_block BaLi4
_cod_original_sg_symbol_H-M P6(3)/mmc
_cod_database_code 8102961

loop_
_symmetry_equiv_pos_as_xyz
'x, y, z'
'-y, x-y, z'
'-x+y, -x, z'
'-x, -y, z+1/2'
'y, -x+y, z+1/2'
'x-y, x, z+1/2'
'y, x, -z'
'x-y, -y, -z'
'-x, -x+y, -z'
'-y, -x, -z+1/2'
'-x+y, y, -z+1/2'
'x, x-y, -z+1/2'
'-x, -y, -z'
'y, -x+y, -z'
'x-y, x, -z'
'x, y, -z-1/2'
'-y, x-y, -z-1/2'
'-x+y, -x, -z-1/2'
'-y, -x, z'
'-x+y, y, z'
'x, x-y, z'
'y, x, z-1/2'
'x-y, -y, z-1/2'
'-x, -x+y, z-1/2'

loop_
_atom_site_label
_atom_site_type_symbol
_atom_site_fract_x
_atom_site_fract_y
_atom_site_fract_z
_atom_site_U_iso_or_equiv
_atom_site_adp_type
_atom_site_occupancy
_atom_site_symmetry_multiplicity
_atom_site_Wyckoff_symbol
_atom_site_calc_flag
_atom_site_refinement_flags
_atom_site_disorder_assembly
_atom_site_disorder_group
Ba1 Ba 0.47188(2) 0.94376(4) 0.2500 0.03491(16) Uani 1 6 h d S . .
Li1 Li 0.0000 0.0000 0.0000 0.051(5) Uani 1 2 a d S . .
Li2 Li 0.3333 0.6667 0.585(2) 0.053(4) Uani 1 4 f d S . .
Li3 Li 0.0986(8) 0.1972(16) 0.2500 0.050(3) Uani 1 6 h d S . .
Li4 Li 0.1645(6) 0.3290(12) 0.5655(12) 0.048(2) Uani 1 12 k d S . .

loop_
_atom_site_aniso_label
_atom_site_aniso_U_11
_atom_site_aniso_U_22
_atom_site_aniso_U_33
_atom_site_aniso_U_23
_atom_site_aniso_U_13
_atom_site_aniso_U_12
Ba1 0.0335(2) 0.0334(2) 0.0378(2) 0.000 0.000 0.01671(11)
Li1 0.051(8) 0.051(8) 0.052(13) 0.000 0.000 0.026(4)
Li2 0.050(6) 0.050(6) 0.057(10) 0.000 0.000 0.025(3)
Li3 0.052(6) 0.042(7) 0.053(8) 0.000 0.000 0.021(4)
Li4 0.046(3) 0.050(5) 0.049(5) 0.002(4) 0.001(2) 0.025(3)

loop_
_atom_type_symbol
_atom_type_description
_atom_type_scat_dispersion_real
_atom_type_scat_dispersion_imag
_atom_type_scat_source
Li Li -0.0003 0.0001 'International Tables Vol C Tables 4.2.6.8 and 6.1.1.4'
Ba Ba -0.3244 2.2819 'International Tables Vol C Tables 4.2.6.8 and 6.1.1.4'

loop_
_geom_angle_atom_site_label_1
_geom_angle_atom_site_label_2
_geom_angle_atom_site_label_3
_geom_angle
_geom_angle_site_symmetry_1
_geom_angle_site_symmetry_3
_geom_angle_publ_flag
Li4 Ba1 Li4 50.8(3) 16_657 1_655 ?
Li4 Ba1 Li4 92.3(3) 16_657 17_767 ?
Li4 Ba1 Li4 114.1(3) 1_655 17_767 ?
Li4 Ba1 Li4 114.1(3) 16_657 2_765 ?
Li4 Ba1 Li4 92.3(3) 1_655 2_765 ?
Li4 Ba1 Li4 50.8(3) 17_767 2_765 ?
Li4 Ba1 Li3 140.69(18) 16_657 13_666 ?
Li4 Ba1 Li3 140.69(18) 1_655 13_666 ?
Li4 Ba1 Li3 48.67(19) 17_767 13_666 ?
Li4 Ba1 Li3 48.67(19) 2_765 13_666 ?
Li4 Ba1 Li3 48.67(19) 16_657 14_556 ?
Li4 Ba1 Li3 48.67(19) 1_655 14_556 ?
Li4 Ba1 Li3 140.69(18) 17_767 14_556 ?
Li4 Ba1 Li3 140.69(18) 2_765 14_556 ?
Li3 Ba1 Li3 168.0(3) 13_666 14_556 ?
Li4 Ba1 Li2 48.38(16) 16_657 16_657 ?
Li4 Ba1 Li2 69.7(2) 1_655 16_657 ?
Li4 Ba1 Li2 48.38(17) 17_767 16_657 ?
Li4 Ba1 Li2 69.7(2) 2_765 16_657 ?
Li3 Ba1 Li2 95.55(12) 13_666 16_657 ?
Li3 Ba1 Li2 95.55(12) 14_556 16_657 ?
Li4 Ba1 Li2 69.7(2) 16_657 1_655 ?
Li4 Ba1 Li2 48.38(16) 1_655 1_655 ?
Li4 Ba1 Li2 69.7(2) 17_767 1_655 ?
Li4 Ba1 Li2 48.38(17) 2_765 1_655 ?
Li3 Ba1 Li2 95.55(12) 13_666 1_655 ?
Li3 Ba1 Li2 95.55(12) 14_556 1_655 ?
Li2 Ba1 Li2 43.4(5) 16_657 1_655 ?
Li4 Ba1 Li2 132.94(16) 16_657 13_666 ?
Li4 Ba1 Li2 91.99(17) 1_655 13_666 ?
Li4 Ba1 Li2 132.94(16) 17_767 13_666 ?
Li4 Ba1 Li2 91.99(18) 2_765 13_666 ?
Li3 Ba1 Li2 86.07(9) 13_666 13_666 ?
Li3 Ba1 Li2 86.07(9) 14_556 13_666 ?
Li2 Ba1 Li2 152.8(4) 16_657 13_666 ?
Li2 Ba1 Li2 109.45(8) 1_655 13_666 ?
Li4 Ba1 Li2 91.99(18) 16_657 4_665 ?
Li4 Ba1 Li2 132.94(16) 1_655 4_665 ?
Li4 Ba1 Li2 91.99(18) 17_767 4_665 ?
Li4 Ba1 Li2 132.94(16) 2_765 4_665 ?
Li3 Ba1 Li2 86.07(9) 13_666 4_665 ?
Li3 Ba1 Li2 86.07(9) 14_556 4_665 ?
Li2 Ba1 Li2 109.45(8) 16_657 4_665 ?
Li2 Ba1 Li2 152.8(4) 1_655 4_665 ?
Li2 Ba1 Li2 97.7(4) 13_666 4_665 ?
Li4 Ba1 Li4 157.21(19) 16_657 13_666 ?
Li4 Ba1 Li4 109.20(10) 1_655 13_666 ?
Li4 Ba1 Li4 86.8(2) 17_767 13_666 ?
Li4 Ba1 Li4 49.5(2) 2_765 13_666 ?
Li3 Ba1 Li4 45.53(14) 13_666 13_666 ?
Li3 Ba1 Li4 130.41(16) 14_556 13_666 ?
Li2 Ba1 Li4 119.2(2) 16_657 13_666 ?
Li2 Ba1 Li4 88.7(2) 1_655 13_666 ?
Li2 Ba1 Li4 46.74(16) 13_666 13_666 ?
Li2 Ba1 Li4 110.80(16) 4_665 13_666 ?
Li4 Ba1 Li4 49.5(2) 16_657 5 ?
Li4 Ba1 Li4 86.8(2) 1_655 5 ?
Li4 Ba1 Li4 109.20(10) 17_767 5 ?
Li4 Ba1 Li4 157.21(19) 2_765 5 ?
Li3 Ba1 Li4 130.41(16) 13_666 5 ?
Li3 Ba1 Li4 45.53(14) 14_556 5 ?
Li2 Ba1 Li4 88.7(2) 16_657 5 ?
Li2 Ba1 Li4 119.2(2) 1_655 5 ?
Li2 Ba1 Li4 110.80(15) 13_666 5 ?
Li2 Ba1 Li4 46.74(16) 4_665 5 ?
Li4 Ba1 Li4 150.9(2) 13_666 5 ?
Li3 Li1 Li3 180.0 15_656 3_455 ?
Li3 Li1 Li3 112.5(4) 15_656 1_545 ?
Li3 Li1 Li3 67.5(4) 3_455 1_545 ?
Li3 Li1 Li3 67.5(4) 15_656 13_566 ?
Li3 Li1 Li3 112.5(4) 3_455 13_566 ?
Li3 Li1 Li3 180.0 1_545 13_566 ?
Li3 Li1 Li3 112.5(4) 15_656 2_665 ?
Li3 Li1 Li3 67.5(4) 3_455 2_665 ?
Li3 Li1 Li3 67.5(4) 1_545 2_665 ?
Li3 Li1 Li3 112.5(4) 13_566 2_665 ?
Li3 Li1 Li3 67.5(4) 15_656 14_446 ?
Li3 Li1 Li3 112.5(4) 3_455 14_446 ?
Li3 Li1 Li3 112.5(4) 1_545 14_446 ?
Li3 Li1 Li3 67.5(4) 13_566 14_446 ?
Li3 Li1 Li3 180.0(6) 2_665 14_446 ?
Li3 Li1 Li4 117.21(15) 15_656 14_446 ?
Li3 Li1 Li4 62.79(15) 3_455 14_446 ?
Li3 Li1 Li4 62.79(15) 1_545 14_446 ?
Li3 Li1 Li4 117.21(15) 13_566 14_446 ?
Li3 Li1 Li4 119.3(3) 2_665 14_446 ?
Li3 Li1 Li4 60.7(3) 14_446 14_446 ?
Li3 Li1 Li4 62.79(15) 15_656 2_665 ?
Li3 Li1 Li4 117.21(15) 3_455 2_665 ?
Li3 Li1 Li4 117.21(16) 1_545 2_665 ?
Li3 Li1 Li4 62.79(15) 13_566 2_665 ?
Li3 Li1 Li4 60.7(3) 2_665 2_665 ?
Li3 Li1 Li4 119.3(3) 14_446 2_665 ?
Li4 Li1 Li4 180.000(11) 14_446 2_665 ?
Li3 Li1 Li4 60.7(3) 15_656 15_656 ?
Li3 Li1 Li4 119.3(3) 3_455 15_656 ?
Li3 Li1 Li4 62.79(15) 1_545 15_656 ?
Li3 Li1 Li4 117.21(16) 13_566 15_656 ?
Li3 Li1 Li4 62.79(15) 2_665 15_656 ?
Li3 Li1 Li4 117.21(15) 14_446 15_656 ?
Li4 Li1 Li4 116.66(11) 14_446 15_656 ?
Li4 Li1 Li4 63.34(11) 2_665 15_656 ?
Li3 Li1 Li4 119.3(3) 15_656 3_455 ?
Li3 Li1 Li4 60.7(3) 3_455 3_455 ?
Li3 Li1 Li4 117.21(15) 1_545 3_455 ?
Li3 Li1 Li4 62.79(15) 13_566 3_455 ?
Li3 Li1 Li4 117.21(15) 2_665 3_455 ?
Li3 Li1 Li4 62.79(15) 14_446 3_455 ?
Li4 Li1 Li4 63.34(11) 14_446 3_455 ?
Li4 Li1 Li4 116.66(11) 2_665 3_455 ?
Li4 Li1 Li4 180.0 15_656 3_455 ?
Li3 Li1 Li4 117.21(15) 15_656 13_566 ?
Li3 Li1 Li4 62.79(15) 3_455 13_566 ?
Li3 Li1 Li4 119.3(3) 1_545 13_566 ?
Li3 Li1 Li4 60.7(3) 13_566 13_566 ?
Li3 Li1 Li4 62.79(15) 2_665 13_566 ?
Li3 Li1 Li4 117.21(15) 14_446 13_566 ?
Li4 Li1 Li4 116.66(11) 14_446 13_566 ?
Li4 Li1 Li4 63.34(11) 2_665 13_566 ?
Li4 Li1 Li4 116.66(11) 15_656 13_566 ?
Li4 Li1 Li4 63.34(11) 3_455 13_566 ?
Li3 Li1 Li4 62.79(15) 15_656 1_545 ?
Li3 Li1 Li4 117.21(15) 3_455 1_545 ?
Li3 Li1 Li4 60.7(3) 1_545 1_545 ?
Li3 Li1 Li4 119.3(3) 13_566 1_545 ?
Li3 Li1 Li4 117.21(15) 2_665 1_545 ?
Li3 Li1 Li4 62.79(15) 14_446 1_545 ?
Li4 Li1 Li4 63.34(11) 14_446 1_545 ?
Li4 Li1 Li4 116.66(11) 2_665 1_545 ?
Li4 Li1 Li4 63.34(11) 15_656 1_545 ?
Li4 Li1 Li4 116.66(11) 3_455 1_545 ?
Li4 Li1 Li4 180.0 13_566 1_545 ?
Li2 Li2 Li4 93.2(4) 16_557 . ?
Li2 Li2 Li4 93.2(4) 16_557 2_665 ?
Li4 Li2 Li4 119.68(8) . 2_665 ?
Li2 Li2 Li4 93.2(4) 16_557 3_565 ?
Li4 Li2 Li4 119.68(8) . 3_565 ?
Li4 Li2 Li4 119.68(7) 2_665 3_565 ?
Li2 Li2 Ba1 68.3(3) 16_557 3_675 ?
Li4 Li2 Ba1 63.71(11) . 3_675 ?
Li4 Li2 Ba1 161.5(6) 2_665 3_675 ?
Li4 Li2 Ba1 63.71(11) 3_565 3_675 ?
Li2 Li2 Ba1 68.3(3) 16_557 1_455 ?
Li4 Li2 Ba1 63.71(11) . 1_455 ?
Li4 Li2 Ba1 63.71(11) 2_665 1_455 ?
Li4 Li2 Ba1 161.5(6) 3_565 1_455 ?
Ba1 Li2 Ba1 107.2(3) 3_675 1_455 ?
Li2 Li2 Ba1 68.3(3) 16_557 2_655 ?
Li4 Li2 Ba1 161.5(6) . 2_655 ?
Li4 Li2 Ba1 63.71(11) 2_665 2_655 ?
Li4 Li2 Ba1 63.71(11) 3_565 2_655 ?
Ba1 Li2 Ba1 107.2(3) 3_675 2_655 ?
Ba1 Li2 Ba1 107.2(3) 1_455 2_655 ?
Li2 Li2 Ba1 138.85(18) 16_557 13_666 ?
Li4 Li2 Ba1 68.2(2) . 13_666 ?
Li4 Li2 Ba1 68.2(2) 2_665 13_666 ?
Li4 Li2 Ba1 127.9(5) 3_565 13_666 ?
Ba1 Li2 Ba1 125.7(2) 3_675 13_666 ?
Ba1 Li2 Ba1 70.55(8) 1_455 13_666 ?
Ba1 Li2 Ba1 125.7(2) 2_655 13_666 ?
Li2 Li2 Ba1 138.85(19) 16_557 15_556 ?
Li4 Li2 Ba1 68.2(2) . 15_556 ?
Li4 Li2 Ba1 127.9(5) 2_665 15_556 ?
Li4 Li2 Ba1 68.2(2) 3_565 15_556 ?
Ba1 Li2 Ba1 70.55(8) 3_675 15_556 ?
Ba1 Li2 Ba1 125.7(2) 1_455 15_556 ?
Ba1 Li2 Ba1 125.7(2) 2_655 15_556 ?
Ba1 Li2 Ba1 69.5(3) 13_666 15_556 ?
Li2 Li2 Ba1 138.85(18) 16_557 14_566 ?
Li4 Li2 Ba1 127.9(5) . 14_566 ?
Li4 Li2 Ba1 68.2(2) 2_665 14_566 ?
Li4 Li2 Ba1 68.2(2) 3_565 14_566 ?
Ba1 Li2 Ba1 125.7(2) 3_675 14_566 ?
Ba1 Li2 Ba1 125.7(2) 1_455 14_566 ?
Ba1 Li2 Ba1 70.55(8) 2_655 14_566 ?
Ba1 Li2 Ba1 69.5(3) 13_666 14_566 ?
Ba1 Li2 Ba1 69.5(3) 15_556 14_566 ?
Li1 Li3 Li1 100.2(4) 4_564 1_565 ?
Li1 Li3 Li4 163.9(5) 4_564 . ?
Li1 Li3 Li4 63.7(2) 1_565 . ?
Li1 Li3 Li4 63.7(2) 4_564 16_556 ?
Li1 Li3 Li4 163.9(5) 1_565 16_556 ?
Li4 Li3 Li4 132.4(6) . 16_556 ?
Li1 Li3 Li4 62.5(2) 4_564 5_454 ?
Li1 Li3 Li4 109.6(3) 1_565 5_454 ?
Li4 Li3 Li4 121.0(2) . 5_454 ?
Li4 Li3 Li4 64.20(15) 16_556 5_454 ?
Li1 Li3 Li4 109.6(3) 4_564 15_666 ?
Li1 Li3 Li4 62.5(2) 1_565 15_666 ?
Li4 Li3 Li4 64.20(15) . 15_666 ?
Li4 Li3 Li4 121.0(2) 16_556 15_666 ?
Li4 Li3 Li4 168.7(6) 5_454 15_666 ?
Li1 Li3 Li4 62.5(2) 4_564 6_664 ?
Li1 Li3 Li4 109.6(3) 1_565 6_664 ?
Li4 Li3 Li4 121.0(2) . 6_664 ?
Li4 Li3 Li4 64.20(15) 16_556 6_664 ?
Li4 Li3 Li4 116.2(4) 5_454 6_664 ?
Li4 Li3 Li4 62.5(4) 15_666 6_664 ?
Li1 Li3 Li4 109.6(3) 4_564 14_456 ?
Li1 Li3 Li4 62.5(2) 1_565 14_456 ?
Li4 Li3 Li4 64.20(15) . 14_456 ?
Li4 Li3 Li4 121.0(2) 16_556 14_456 ?
Li4 Li3 Li4 62.5(4) 5_454 14_456 ?
Li4 Li3 Li4 116.2(4) 15_666 14_456 ?
Li4 Li3 Li4 168.7(6) 6_664 14_456 ?
Li1 Li3 Li3 56.24(18) 4_564 3_465 ?
Li1 Li3 Li3 56.24(18) 1_565 3_465 ?
Li4 Li3 Li3 110.4(3) . 3_465 ?
Li4 Li3 Li3 110.4(3) 16_556 3_465 ?
Li4 Li3 Li3 59.3(3) 5_454 3_465 ?
Li4 Li3 Li3 109.8(3) 15_666 3_465 ?
Li4 Li3 Li3 109.8(3) 6_664 3_465 ?
Li4 Li3 Li3 59.3(3) 14_456 3_465 ?
Li1 Li3 Li3 56.24(18) 4_564 2_675 ?
Li1 Li3 Li3 56.24(18) 1_565 2_675 ?
Li4 Li3 Li3 110.4(3) . 2_675 ?
Li4 Li3 Li3 110.4(3) 16_556 2_675 ?
Li4 Li3 Li3 109.8(3) 5_454 2_675 ?
Li4 Li3 Li3 59.3(3) 15_666 2_675 ?
Li4 Li3 Li3 59.3(3) 6_664 2_675 ?
Li4 Li3 Li3 109.8(3) 14_456 2_675 ?
Li3 Li3 Li3 60.000(2) 3_465 2_675 ?
Li1 Li3 Ba1 121.29(10) 4_564 13_666 ?
Li1 Li3 Ba1 121.29(10) 1_565 13_666 ?
Li4 Li3 Ba1 70.9(3) . 13_666 ?
Li4 Li3 Ba1 70.9(3) 16_556 13_666 ?
Li4 Li3 Ba1 65.2(2) 5_454 13_666 ?
Li4 Li3 Ba1 125.3(4) 15_666 13_666 ?
Li4 Li3 Ba1 125.3(4) 6_664 13_666 ?
Li4 Li3 Ba1 65.2(2) 14_456 13_666 ?
Li3 Li3 Ba1 114.02(13) 3_465 13_666 ?
Li3 Li3 Ba1 174.02(13) 2_675 13_666 ?
Li1 Li3 Ba1 121.29(10) 4_564 15_556 ?
Li1 Li3 Ba1 121.29(10) 1_565 15_556 ?
Li4 Li3 Ba1 70.9(3) . 15_556 ?
Li4 Li3 Ba1 70.9(3) 16_556 15_556 ?
Li4 Li3 Ba1 125.3(4) 5_454 15_556 ?
Li4 Li3 Ba1 65.2(2) 15_666 15_556 ?
Li4 Li3 Ba1 65.2(2) 6_664 15_556 ?
Li4 Li3 Ba1 125.3(4) 14_456 15_556 ?
Li3 Li3 Ba1 174.02(13) 3_465 15_556 ?
Li3 Li3 Ba1 114.02(13) 2_675 15_556 ?
Ba1 Li3 Ba1 72.0(3) 13_666 15_556 ?
Li3 Li4 Li1 55.5(3) . 1_565 ?
Li3 Li4 Li3 101.4(4) . 15_666 ?
Li1 Li4 Li3 54.7(2) 1_565 15_666 ?
Li3 Li4 Li3 101.4(4) . 14_456 ?
Li1 Li4 Li3 54.7(2) 1_565 14_456 ?
Li3 Li4 Li3 61.3(5) 15_666 14_456 ?
Li3 Li4 Li2 117.0(5) . . ?
Li1 Li4 Li2 172.6(5) 1_565 . ?
Li3 Li4 Li2 131.0(4) 15_666 . ?
Li3 Li4 Li2 131.0(4) 14_456 . ?
Li3 Li4 Li4 156.2(3) . 16_557 ?
Li1 Li4 Li4 100.66(18) 1_565 16_557 ?
Li3 Li4 Li4 58.73(18) 15_666 16_557 ?
Li3 Li4 Li4 58.73(18) 14_456 16_557 ?
Li2 Li4 Li4 86.8(4) . 16_557 ?
Li3 Li4 Li4 59.3(3) . 14_456 ?
Li1 Li4 Li4 58.33(6) 1_565 14_456 ?
Li3 Li4 Li4 106.0(3) 15_666 14_456 ?
Li3 Li4 Li4 56.5(2) 14_456 14_456 ?
Li2 Li4 Li4 119.15(17) . 14_456 ?
Li4 Li4 Li4 110.6(3) 16_557 14_456 ?
Li3 Li4 Li4 59.3(3) . 15_666 ?
Li1 Li4 Li4 58.33(5) 1_565 15_666 ?
Li3 Li4 Li4 56.5(2) 15_666 15_666 ?
Li3 Li4 Li4 106.0(3) 14_456 15_666 ?
Li2 Li4 Li4 119.15(17) . 15_666 ?
Li4 Li4 Li4 110.6(3) 16_557 15_666 ?
Li4 Li4 Li4 108.3(3) 14_456 15_666 ?
Li3 Li4 Ba1 122.34(14) . 3_675 ?
Li1 Li4 Ba1 115.20(17) 1_565 3_675 ?
Li3 Li4 Ba1 66.1(3) 15_666 3_675 ?
Li3 Li4 Ba1 116.3(3) 14_456 3_675 ?
Li2 Li4 Ba1 67.9(2) . 3_675 ?
Li4 Li4 Ba1 64.58(14) 16_557 3_675 ?
Li4 Li4 Ba1 172.0(3) 14_456 3_675 ?
Li4 Li4 Ba1 69.03(19) 15_666 3_675 ?
Li3 Li4 Ba1 122.34(14) . 1_455 ?
Li1 Li4 Ba1 115.20(17) 1_565 1_455 ?
Li3 Li4 Ba1 116.3(3) 15_666 1_455 ?
Li3 Li4 Ba1 66.1(3) 14_456 1_455 ?
Li2 Li4 Ba1 67.9(2) . 1_455 ?
Li4 Li4 Ba1 64.58(13) 16_557 1_455 ?
Li4 Li4 Ba1 69.03(19) 14_456 1_455 ?
Li4 Li4 Ba1 172.0(3) 15_666 1_455 ?
Ba1 Li4 Ba1 112.5(3) 3_675 1_455 ?
Li3 Li4 Ba1 63.5(3) . 13_666 ?
Li1 Li4 Ba1 109.0(2) 1_565 13_666 ?
Li3 Li4 Ba1 163.5(4) 15_666 13_666 ?
Li3 Li4 Ba1 113.1(2) 14_456 13_666 ?
Li2 Li4 Ba1 65.0(3) . 13_666 ?
Li4 Li4 Ba1 133.70(12) 16_557 13_666 ?
Li4 Li4 Ba1 61.4(2) 14_456 13_666 ?
Li4 Li4 Ba1 115.1(4) 15_666 13_666 ?
Ba1 Li4 Ba1 126.6(3) 3_675 13_666 ?
Ba1 Li4 Ba1 70.80(10) 1_455 13_666 ?
Li3 Li4 Ba1 63.5(3) . 15_556 ?
Li1 Li4 Ba1 109.0(2) 1_565 15_556 ?
Li3 Li4 Ba1 113.1(2) 15_666 15_556 ?
Li3 Li4 Ba1 163.5(4) 14_456 15_556 ?
Li2 Li4 Ba1 65.0(3) . 15_556 ?
Li4 Li4 Ba1 133.70(12) 16_557 15_556 ?
Li4 Li4 Ba1 115.1(4) 14_456 15_556 ?
Li4 Li4 Ba1 61.4(2) 15_666 15_556 ?
Ba1 Li4 Ba1 70.80(10) 3_675 15_556 ?
Ba1 Li4 Ba1 126.6(3) 1_455 15_556 ?
Ba1 Li4 Ba1 67.60(16) 13_666 15_556 ?

loop_
_geom_bond_atom_site_label_1
_geom_bond_atom_site_label_2
_geom_bond_distance
_geom_bond_site_symmetry_2
_geom_bond_publ_flag
Ba1 Li4 3.842(6) 16_657 ?
Ba1 Li4 3.842(6) 1_655 ?
Ba1 Li4 3.842(6) 17_767 ?
Ba1 Li4 3.842(6) 2_765 ?
Ba1 Li3 3.869(12) 13_666 ?
Ba1 Li3 3.869(12) 14_556 ?
Ba1 Li2 3.971(7) 16_657 ?
Ba1 Li2 3.971(7) 1_655 ?
Ba1 Li2 3.988(15) 13_666 ?
Ba1 Li2 3.988(15) 4_665 ?
Ba1 Li4 4.085(8) 13_666 ?
Ba1 Li4 4.085(8) 5 ?
Li1 Li3 2.915(9) 15_656 ?
Li1 Li3 2.915(9) 3_455 ?
Li1 Li3 2.915(9) 1_545 ?
Li1 Li3 2.915(9) 13_566 ?
Li1 Li3 2.915(9) 2_665 ?
Li1 Li3 2.915(9) 14_446 ?
Li1 Li4 3.170(11) 14_446 ?
Li1 Li4 3.170(11) 2_665 ?
Li1 Li4 3.170(11) 15_656 ?
Li1 Li4 3.170(11) 3_455 ?
Li1 Li4 3.170(11) 13_566 ?
Li1 Li4 3.170(11) 1_545 ?
Li2 Li2 2.94(4) 16_557 ?
Li2 Li4 3.204(11) . ?
Li2 Li4 3.204(11) 2_665 ?
Li2 Li4 3.204(11) 3_565 ?
Li2 Ba1 3.971(7) 3_675 ?
Li2 Ba1 3.971(7) 1_455 ?
Li2 Ba1 3.971(7) 2_655 ?
Li2 Ba1 3.988(15) 13_666 ?
Li2 Ba1 3.988(15) 15_556 ?
Li2 Ba1 3.988(15) 14_566 ?
Li3 Li1 2.915(9) 4_564 ?
Li3 Li1 2.915(9) 1_565 ?
Li3 Li4 3.084(12) . ?
Li3 Li4 3.084(12) 16_556 ?
Li3 Li4 3.177(9) 5_454 ?
Li3 Li4 3.177(9) 15_666 ?
Li3 Li4 3.177(9) 6_664 ?
Li3 Li4 3.177(9) 14_456 ?
Li3 Li3 3.24(3) 3_465 ?
Li3 Li3 3.24(3) 2_675 ?
Li3 Ba1 3.869(12) 13_666 ?
Li3 Ba1 3.869(12) 15_556 ?
Li4 Li1 3.170(11) 1_565 ?
Li4 Li3 3.177(9) 15_666 ?
Li4 Li3 3.177(9) 14_456 ?
Li4 Li4 3.30(2) 16_557 ?
Li4 Li4 3.329(12) 14_456 ?
Li4 Li4 3.329(12) 15_666 ?
Li4 Ba1 3.842(6) 3_675 ?
Li4 Ba1 3.842(6) 1_455 ?
Li4 Ba1 4.085(8) 13_666 ?
Li4 Ba1 4.085(8) 15_556 ?
